data_7203590
loop_
_publ_author_name
'Haynes, Delia A.'
'Jones, William'
'Motherwell, W. D. Samuel'

_publ_section_title
;
 Cocrystallisation of succinic and fumaric acids with lutidines: a
 systematic study
;
_journal_issue 11
_journal_name_full CrystEngComm
_journal_page_first 830
_journal_paper_doi 10.1039/b610294h
_journal_volume 8
_journal_year 2006
_chemical_formula_moiety 'C7 H10 N 1+,C4 H4 O4,0.5(C4 H2 O4 2-)'
_chemical_formula_sum 'C13 H15 N O6'
_chemical_formula_weight 281.26
_chemical_name_common '2,5 lutidine fumarate'
_chemical_name_systematic
;
?
;
_space_group_IT_number 2
_symmetry_cell_setting triclinic
_symmetry_space_group_name_Hall '-P 1'
_symmetry_space_group_name_H-M 'P -1'
_atom_sites_solution_hydrogens geom
_atom_sites_solution_primary direct
_atom_sites_solution_secondary difmap
_audit_creation_method SHELXL-97
_cell_angle_alpha 84.115(2)
_cell_angle_beta 72.513(2)
_cell_angle_gamma 88.763(2)
_cell_formula_units_Z 2
_cell_length_a 7.2696(2)
_cell_length_b 9.1353(3)
_cell_length_c 11.6311(3)
_cell_measurement_reflns_used 5351
_cell_measurement_temperature 293(2)
_cell_measurement_theta_max 27.48
_cell_measurement_theta_min 1.00
_cell_volume 732.81(4)
_computing_cell_refinement 'HKL Scalepack (Otwinowski & Minor 1997)'
_computing_data_collection 'Collect (Nonius B.V. 1998)'
_computing_data_reduction
;
HKL Denzo and Scalepack (Otwinowski & Minor 1997)
;
_computing_publication_material 'SHELXL-97 (Sheldrick 1997)'
_computing_structure_refinement 'SHELXL-97 (Sheldrick 1997)'
_computing_structure_solution 'SIR-92 (Altomare et al. 1994)'
_diffrn_ambient_temperature 180(2)
_diffrn_measured_fraction_theta_full 0.990
_diffrn_measured_fraction_theta_max 0.990
_diffrn_measurement_device_type 'Nonius Kappa CCD'
_diffrn_measurement_method 'Thin slice \w and \f scans'
_diffrn_radiation_source 'fine-focus sealed tube'
_diffrn_radiation_type MoK\a
_diffrn_radiation_wavelength 0.71073
_diffrn_reflns_av_R_equivalents 0.0263
_diffrn_reflns_av_sigmaI/netI 0.0321
_diffrn_reflns_limit_h_max 9
_diffrn_reflns_limit_h_min -9
_diffrn_reflns_limit_k_max 11
_diffrn_reflns_limit_k_min -11
_diffrn_reflns_limit_l_max 14
_diffrn_reflns_limit_l_min -15
_diffrn_reflns_number 7801
_diffrn_reflns_theta_full 27.49
_diffrn_reflns_theta_max 27.49
_diffrn_reflns_theta_min 3.62
_exptl_absorpt_coefficient_mu 0.102
_exptl_absorpt_correction_T_max 0.968
_exptl_absorpt_correction_T_min 0.926
_exptl_absorpt_correction_type multi-scan
_exptl_absorpt_process_details
;
multi-scan from symmetry-related measurements
Sortav (Blessing 1995)
;
_exptl_crystal_colour colourless
_exptl_crystal_density_diffrn 1.275
_exptl_crystal_density_method 'not measured'
_exptl_crystal_F_000 296
_exptl_crystal_size_max 0.46
_exptl_crystal_size_mid 0.35
_exptl_crystal_size_min 0.32
_refine_diff_density_max 0.262
_refine_diff_density_min -0.258
_refine_diff_density_rms 0.059
_refine_ls_extinction_method none
_refine_ls_goodness_of_fit_ref 1.090
_refine_ls_hydrogen_treatment mixed
_refine_ls_matrix_type full
_refine_ls_number_parameters 189
_refine_ls_number_reflns 3333
_refine_ls_number_restraints 2
_refine_ls_restrained_S_all 1.091
_refine_ls_R_factor_all 0.0503
_refine_ls_R_factor_gt 0.0426
_refine_ls_shift/su_max 0.062
_refine_ls_shift/su_mean 0.002
_refine_ls_structure_factor_coef Fsqd
_refine_ls_weighting_details 'calc w=1/[\s^2^(Fo^2^)+(0.0682P)^2^+0.1496P] where P=(Fo^2^+2Fc^2^)/3'
_refine_ls_weighting_scheme calc
_refine_ls_wR_factor_gt 0.1230
_refine_ls_wR_factor_ref 0.1298
_reflns_number_gt 2879
_reflns_number_total 3333
_reflns_threshold_expression >2sigma(I)
_cod_data_source_file b610294h.txt
_cod_data_source_block wj0329
_cod_depositor_comments
;
The following automatic conversions were performed:
'_symmetry_cell_setting' value 'Triclinic' changed to 'triclinic'
according to '/home/saulius/struct/CIF-dictionaries/cif_core.dic'
dictionary named 'cif_core.dic' version 2.4.1 from 2010-06-29.

Automatic conversion script
Id: cif_fix_enum 1527 2010-12-29 10:47:43Z saulius 
;
_cod_original_sg_symbol_H-M P-1
_cod_database_code 7203590

loop_
_symmetry_equiv_pos_as_xyz
'x, y, z'
'-x, -y, -z'

loop_
_atom_site_label
_atom_site_type_symbol
_atom_site_fract_x
_atom_site_fract_y
_atom_site_fract_z
_atom_site_U_iso_or_equiv
_atom_site_adp_type
_atom_site_occupancy
_atom_site_symmetry_multiplicity
_atom_site_calc_flag
_atom_site_refinement_flags
_atom_site_disorder_assembly
_atom_site_disorder_group
N11 N 0.23324(16) 0.46707(12) 0.01520(11) 0.0346(3) Uani 1 1 d . . .
H11 H 0.2654 0.5436 0.0423 0.042 Uiso 1 1 calc R . .
C12 C 0.1393(2) 0.35702(15) 0.09588(15) 0.0401(3) Uani 1 1 d . . .
C13 C 0.0825(2) 0.23655(16) 0.04993(18) 0.0494(4) Uani 1 1 d . . .
H13 H 0.0131 0.1597 0.1028 0.059 Uiso 1 1 calc R . .
C14 C 0.1283(2) 0.23059(16) -0.07278(17) 0.0488(4) Uani 1 1 d . . .
H14 H 0.0898 0.1493 -0.1022 0.059 Uiso 1 1 calc R . .
C15 C 0.2315(2) 0.34413(16) -0.15410(16) 0.0434(4) Uani 1 1 d . . .
C16 C 0.2796(2) 0.46406(15) -0.10516(13) 0.0376(3) Uani 1 1 d . . .
H16 H 0.3449 0.5437 -0.1564 0.045 Uiso 1 1 calc R . .
C17 C 0.1069(3) 0.3706(2) 0.22629(16) 0.0534(4) Uani 1 1 d . . .
H17A H 0.1304 0.4705 0.2372 0.080 Uiso 1 1 calc R . .
H17B H 0.1933 0.3067 0.2554 0.080 Uiso 1 1 calc R . .
H17C H -0.0239 0.3435 0.2707 0.080 Uiso 1 1 calc R . .
C18 C 0.2923(3) 0.3384(2) -0.28885(19) 0.0659(5) Uani 1 1 d . . .
H18A H 0.3469 0.4317 -0.3286 0.099 Uiso 1 1 calc R . .
H18B H 0.1821 0.3169 -0.3137 0.099 Uiso 1 1 calc R . .
H18C H 0.3867 0.2628 -0.3104 0.099 Uiso 1 1 calc R . .
O21 O 0.6212(2) 0.27440(14) 0.34108(11) 0.0625(4) Uani 1 1 d . . .
C21 C 0.52934(19) 0.06933(16) 0.48610(11) 0.0347(3) Uani 1 1 d . . .
H21 H 0.5557 0.1183 0.5457 0.042 Uiso 1 1 calc R . .
C22 C 0.5554(2) 0.15112(16) 0.36562(12) 0.0369(3) Uani 1 1 d . . .
O22 O 0.50276(18) 0.07742(13) 0.28897(9) 0.0494(3) Uani 1 1 d D . .
H22 H 0.522(3) 0.141(2) 0.2140(15) 0.059 Uiso 1 1 d D . .
O31 O 0.55446(15) 0.23639(10) 0.08458(8) 0.0378(2) Uani 1 1 d . . .
C31 C 0.60715(17) 0.19655(13) -0.01985(10) 0.0264(3) Uani 1 1 d . . .
O32 O 0.69539(14) 0.28229(10) -0.11184(8) 0.0336(2) Uani 1 1 d . . .
C32 C 0.56341(18) 0.04391(13) -0.04050(11) 0.0284(3) Uani 1 1 d . . .
H32 H 0.6290 0.0093 -0.1141 0.034 Uiso 1 1 calc R . .
O41 O 0.81194(15) 0.21625(11) -0.33431(8) 0.0402(3) Uani 1 1 d D . .
H41 H 0.778(2) 0.229(2) -0.2481(13) 0.048 Uiso 1 1 d D . .
C41 C 0.91716(19) 0.09677(15) -0.35453(11) 0.0323(3) Uani 1 1 d . . .
O42 O 0.97031(16) 0.02247(12) -0.27860(9) 0.0426(3) Uani 1 1 d . . .
C42 C 0.96267(18) 0.06362(16) -0.48273(11) 0.0338(3) Uani 1 1 d . . .
H42 H 0.9380 0.1341 -0.5397 0.041 Uiso 1 1 calc R . .

loop_
_atom_site_aniso_label
_atom_site_aniso_U_11
_atom_site_aniso_U_22
_atom_site_aniso_U_33
_atom_site_aniso_U_23
_atom_site_aniso_U_13
_atom_site_aniso_U_12
N11 0.0360(6) 0.0227(5) 0.0468(7) -0.0035(5) -0.0149(5) -0.0003(4)
C12 0.0371(7) 0.0283(7) 0.0549(9) 0.0031(6) -0.0161(6) 0.0003(5)
C13 0.0485(8) 0.0258(7) 0.0772(12) 0.0049(7) -0.0266(8) -0.0056(6)
C14 0.0501(9) 0.0259(7) 0.0799(12) -0.0117(7) -0.0318(8) 0.0025(6)
C15 0.0411(7) 0.0334(7) 0.0618(9) -0.0168(6) -0.0210(7) 0.0068(6)
C16 0.0380(7) 0.0295(7) 0.0462(8) -0.0080(6) -0.0127(6) 0.0004(5)
C17 0.0597(10) 0.0433(9) 0.0533(10) 0.0086(7) -0.0150(8) -0.0061(7)
C18 0.0721(12) 0.0650(12) 0.0674(12) -0.0362(10) -0.0215(10) 0.0047(10)
O21 0.1027(10) 0.0468(7) 0.0424(6) 0.0039(5) -0.0290(6) -0.0283(7)
C21 0.0375(7) 0.0423(7) 0.0255(6) -0.0062(5) -0.0100(5) -0.0039(5)
C22 0.0435(7) 0.0382(7) 0.0293(6) -0.0035(5) -0.0108(5) -0.0072(6)
O22 0.0780(8) 0.0453(6) 0.0290(5) 0.0038(4) -0.0229(5) -0.0229(5)
O31 0.0568(6) 0.0313(5) 0.0238(4) -0.0051(3) -0.0082(4) -0.0095(4)
C31 0.0293(6) 0.0256(6) 0.0250(5) -0.0024(4) -0.0090(4) -0.0015(4)
O32 0.0455(5) 0.0274(5) 0.0249(4) -0.0018(3) -0.0056(4) -0.0075(4)
C32 0.0340(6) 0.0262(6) 0.0244(5) -0.0046(4) -0.0071(4) -0.0016(5)
O41 0.0543(6) 0.0380(5) 0.0254(5) -0.0052(4) -0.0072(4) 0.0022(4)
C41 0.0351(6) 0.0350(7) 0.0246(6) -0.0031(5) -0.0051(5) -0.0070(5)
O42 0.0540(6) 0.0461(6) 0.0284(5) -0.0051(4) -0.0133(4) 0.0039(5)
C42 0.0348(6) 0.0413(7) 0.0236(6) -0.0023(5) -0.0060(5) -0.0052(5)

loop_
_atom_type_symbol
_atom_type_description
_atom_type_scat_dispersion_real
_atom_type_scat_dispersion_imag
_atom_type_scat_source
C C 0.0033 0.0016 'International Tables Vol C Tables 4.2.6.8 and 6.1.1.4'
H H 0.0000 0.0000 'International Tables Vol C Tables 4.2.6.8 and 6.1.1.4'
O O 0.0106 0.0060 'International Tables Vol C Tables 4.2.6.8 and 6.1.1.4'
N N 0.0061 0.0033 'International Tables Vol C Tables 4.2.6.8 and 6.1.1.4'

loop_
_geom_angle_atom_site_label_1
_geom_angle_atom_site_label_2
_geom_angle_atom_site_label_3
_geom_angle
_geom_angle_site_symmetry_1
_geom_angle_site_symmetry_3
_geom_angle_publ_flag
C16 N11 C12 123.64(12) . . ?
C16 N11 H11 118.2 . . ?
C12 N11 H11 118.2 . . ?
N11 C12 C13 117.14(15) . . ?
N11 C12 C17 118.16(13) . . ?
C13 C12 C17 124.69(14) . . ?
C14 C13 C12 120.36(14) . . ?
C14 C13 H13 119.8 . . ?
C12 C13 H13 119.8 . . ?
C13 C14 C15 121.13(14) . . ?
C13 C14 H14 119.4 . . ?
C15 C14 H14 119.4 . . ?
C16 C15 C14 116.84(15) . . ?
C16 C15 C18 120.50(16) . . ?
C14 C15 C18 122.66(15) . . ?
N11 C16 C15 120.82(14) . . ?
N11 C16 H16 119.6 . . ?
C15 C16 H16 119.6 . . ?
C12 C17 H17A 109.5 . . ?
C12 C17 H17B 109.5 . . ?
H17A C17 H17B 109.5 . . ?
C12 C17 H17C 109.5 . . ?
H17A C17 H17C 109.5 . . ?
H17B C17 H17C 109.5 . . ?
C15 C18 H18A 109.5 . . ?
C15 C18 H18B 109.5 . . ?
H18A C18 H18B 109.5 . . ?
C15 C18 H18C 109.5 . . ?
H18A C18 H18C 109.5 . . ?
H18B C18 H18C 109.5 . . ?
C21 C21 C22 123.79(15) 2_656 . ?
C21 C21 H21 118.1 2_656 . ?
C22 C21 H21 118.1 . . ?
O21 C22 O22 123.73(13) . . ?
O21 C22 C21 121.92(12) . . ?
O22 C22 C21 114.35(12) . . ?
C22 O22 H22 108.0(12) . . ?
O31 C31 O32 122.34(11) . . ?
O31 C31 C32 120.19(11) . . ?
O32 C31 C32 117.46(10) . . ?
C32 C32 C31 123.25(14) 2_655 . ?
C32 C32 H32 118.4 2_655 . ?
C31 C32 H32 118.4 . . ?
C41 O41 H41 108.7(11) . . ?
O42 C41 O41 124.44(12) . . ?
O42 C41 C42 123.75(12) . . ?
O41 C41 C42 111.81(11) . . ?
C42 C42 C41 121.45(16) 2_754 . ?
C42 C42 H42 119.3 2_754 . ?
C41 C42 H42 119.3 . . ?

loop_
_geom_bond_atom_site_label_1
_geom_bond_atom_site_label_2
_geom_bond_distance
_geom_bond_site_symmetry_2
_geom_bond_publ_flag
N11 C16 1.3409(18) . ?
N11 C12 1.3449(18) . ?
N11 H11 0.8600 . ?
C12 C13 1.393(2) . ?
C12 C17 1.481(2) . ?
C13 C14 1.371(3) . ?
C13 H13 0.9300 . ?
C14 C15 1.392(2) . ?
C14 H14 0.9300 . ?
C15 C16 1.382(2) . ?
C15 C18 1.501(3) . ?
C16 H16 0.9300 . ?
C17 H17A 0.9600 . ?
C17 H17B 0.9600 . ?
C17 H17C 0.9600 . ?
C18 H18A 0.9600 . ?
C18 H18B 0.9600 . ?
C18 H18C 0.9600 . ?
O21 C22 1.2056(18) . ?
C21 C21 1.322(3) 2_656 ?
C21 C22 1.4797(18) . ?
C21 H21 0.9300 . ?
C22 O22 1.3169(17) . ?
O22 H22 0.970(15) . ?
O31 C31 1.2488(14) . ?
C31 O32 1.2677(15) . ?
C31 C32 1.4957(17) . ?
C32 C32 1.318(2) 2_655 ?
C32 H32 0.9300 . ?
O41 C41 1.3192(17) . ?
O41 H41 0.977(14) . ?
C41 O42 1.2086(17) . ?
C41 C42 1.4887(17) . ?
C42 C42 1.321(3) 2_754 ?
C42 H42 0.9300 . ?

loop_
_geom_hbond_atom_site_label_D
_geom_hbond_atom_site_label_H
_geom_hbond_atom_site_label_A
_geom_hbond_distance_DH
_geom_hbond_distance_HA
_geom_hbond_distance_DA
_geom_hbond_angle_DHA
_geom_hbond_site_symmetry_A
N11 H11 O32 0.86 1.92 2.7758(15) 173.1 2_665
O41 H41 O32 0.977(14) 1.637(14) 2.5995(13) 167.4(17) .
O22 H22 O31 0.970(15) 1.616(15) 2.5847(14) 176.1(19) .

loop_
_geom_torsion_atom_site_label_1
_geom_torsion_atom_site_label_2
_geom_torsion_atom_site_label_3
_geom_torsion_atom_site_label_4
_geom_torsion
_geom_torsion_site_symmetry_1
_geom_torsion_site_symmetry_2
_geom_torsion_site_symmetry_3
_geom_torsion_site_symmetry_4
_geom_torsion_publ_flag
C16 N11 C12 C13 -2.3(2) . . . . ?
C16 N11 C12 C17 176.53(13) . . . . ?
N11 C12 C13 C14 2.3(2) . . . . ?
C17 C12 C13 C14 -176.43(15) . . . . ?
C12 C13 C14 C15 -0.2(2) . . . . ?
C13 C14 C15 C16 -1.9(2) . . . . ?
C13 C14 C15 C18 177.07(16) . . . . ?
C12 N11 C16 C15 0.1(2) . . . . ?
C14 C15 C16 N11 2.0(2) . . . . ?
C18 C15 C16 N11 -177.00(14) . . . . ?
C21 C21 C22 O21 -175.05(19) 2_656 . . . ?
C21 C21 C22 O22 4.4(3) 2_656 . . . ?
O31 C31 C32 C32 15.0(2) . . . 2_655 ?
O32 C31 C32 C32 -163.83(15) . . . 2_655 ?
O42 C41 C42 C42 11.6(2) . . . 2_754 ?
O41 C41 C42 C42 -168.20(16) . . . 2_754 ?
